data_4501728
loop_
_publ_author_name
'Jing, Xuemin'
'Meng, He'
'Li, Guanghua'
'Yu, Yang'
'Huo, Qisheng'
'Eddaoudi, Mohamed'
'Liu, Yunling'

_publ_section_title
;
 Construction of Three Metal&#x2212;Organic Frameworks Based on
 Multifunctional T-Shaped Tripodal Ligands, H3PyImDC
;
_journal_issue 8
_journal_name_full 'Crystal Growth &amp; Design'
_journal_page_first 3489
_journal_paper_doi 10.1021/cg1003403
_journal_volume 10
_journal_year 2010
_chemical_formula_moiety 'C42 H45 N13 O17 Zn3'
_chemical_formula_sum 'C42 H45 N13 O17 Zn3'
_chemical_formula_weight 1200.02
_chemical_melting_point ?
_chemical_name_systematic
; 
 ? 
;
_space_group_IT_number 15
_symmetry_cell_setting monoclinic
_symmetry_space_group_name_Hall '-C 2yc'
_symmetry_space_group_name_H-M 'C 1 2/c 1'
_atom_sites_solution_hydrogens geom
_atom_sites_solution_primary direct
_atom_sites_solution_secondary difmap
_audit_creation_method SHELXL-97
_cell_angle_alpha 90.00
_cell_angle_beta 92.16(3)
_cell_angle_gamma 90.00
_cell_formula_units_Z 4
_cell_length_a 18.206(4)
_cell_length_b 18.320(4)
_cell_length_c 14.765(3)
_cell_measurement_reflns_used 4309
_cell_measurement_temperature 293(2)
_cell_measurement_theta_max 25.13
_cell_measurement_theta_min 2.07
_cell_volume 4921.1(18)
_computing_cell_refinement 'Bruker SMART'
_computing_data_collection 'Bruker SMART'
_computing_data_reduction 'Bruker SAINT'
_computing_molecular_graphics SHELXP-97
_computing_publication_material SHELXTL
_computing_structure_refinement 'SHELXL-97 (Sheldrick, 1997)'
_computing_structure_solution 'SHELXS-97 (Sheldrick, 1990)'
_diffrn_ambient_temperature 293(2)
_diffrn_detector_area_resol_mean 9.00cm
_diffrn_measured_fraction_theta_full 0.979
_diffrn_measured_fraction_theta_max 0.979
_diffrn_measurement_device_type 'CCD area detector'
_diffrn_measurement_method 'phi and omega scans'
_diffrn_radiation_monochromator graphite
_diffrn_radiation_source 'fine-focus sealed tube'
_diffrn_radiation_type MoK\a
_diffrn_radiation_wavelength 0.71073
_diffrn_reflns_av_R_equivalents 0.1074
_diffrn_reflns_av_sigmaI/netI 0.1419
_diffrn_reflns_limit_h_max 20
_diffrn_reflns_limit_h_min -21
_diffrn_reflns_limit_k_max 17
_diffrn_reflns_limit_k_min -21
_diffrn_reflns_limit_l_max 17
_diffrn_reflns_limit_l_min -17
_diffrn_reflns_number 11330
_diffrn_reflns_theta_full 25.13
_diffrn_reflns_theta_max 25.13
_diffrn_reflns_theta_min 2.07
_diffrn_standards_decay_% none
_diffrn_standards_interval_count none
_diffrn_standards_interval_time none
_diffrn_standards_number none
_exptl_absorpt_coefficient_mu 1.536
_exptl_absorpt_correction_T_max 0.5918
_exptl_absorpt_correction_T_min 0.3047
_exptl_absorpt_correction_type empirical
_exptl_absorpt_process_details SADABS
_exptl_crystal_colour colourless
_exptl_crystal_density_diffrn 1.620
_exptl_crystal_density_meas ?
_exptl_crystal_density_method 'not measured'
_exptl_crystal_description block
_exptl_crystal_F_000 2456
_exptl_crystal_size_max 0.36
_exptl_crystal_size_mid 0.24
_exptl_crystal_size_min 0.21
_refine_diff_density_max 0.744
_refine_diff_density_min -1.150
_refine_diff_density_rms 0.131
_refine_ls_extinction_method none
_refine_ls_goodness_of_fit_ref 1.000
_refine_ls_hydrogen_treatment mixed
_refine_ls_matrix_type full
_refine_ls_number_parameters 337
_refine_ls_number_reflns 4309
_refine_ls_number_restraints 0
_refine_ls_restrained_S_all 1.000
_refine_ls_R_factor_all 0.1245
_refine_ls_R_factor_gt 0.0705
_refine_ls_shift/su_max 0.000
_refine_ls_shift/su_mean 0.000
_refine_ls_structure_factor_coef Fsqd
_refine_ls_weighting_details 'calc w=1/[\s^2^(Fo^2^)+(0.0733P)^2^+0.0000P] where P=(Fo^2^+2Fc^2^)/3'
_refine_ls_weighting_scheme calc
_refine_ls_wR_factor_gt 0.1560
_refine_ls_wR_factor_ref 0.1827
_reflns_number_gt 2626
_reflns_number_total 4309
_reflns_threshold_expression >2sigma(I)
_cod_data_source_file cg1003403_si_002.cif
_cod_data_source_block sad
_cod_depositor_comments
;
The following automatic conversions were performed:

'_chemical_melting_point' value 'not measured' was changed to '?' -
the value is undefined or not given.

Automatic conversion script
Id: cif_fix_values 1715 2011-07-08 13:25:40Z adriana 

The following automatic conversions were performed:

'_exptl_crystal_density_meas' value 'none' was changed to '?' - the
value is perceived as not measured.

Automatic conversion script
Id: cif_fix_values 3008 2015-01-20 13:52:24Z robertas 
;
_cod_original_cell_volume 4921.2(17)
_cod_original_sg_symbol_H-M C2/c
_cod_database_code 4501728

loop_
_symmetry_equiv_pos_as_xyz
'x, y, z'
'-x, y, -z+1/2'
'x+1/2, y+1/2, z'
'-x+1/2, y+1/2, -z+1/2'
'-x, -y, -z'
'x, -y, z-1/2'
'-x+1/2, -y+1/2, -z'
'x+1/2, -y+1/2, z-1/2'

loop_
_atom_site_label
_atom_site_type_symbol
_atom_site_fract_x
_atom_site_fract_y
_atom_site_fract_z
_atom_site_U_iso_or_equiv
_atom_site_adp_type
_atom_site_occupancy
_atom_site_symmetry_multiplicity
_atom_site_calc_flag
_atom_site_refinement_flags
Zn1 Zn 0.17266(5) 0.23850(5) 0.22551(6) 0.0209(3) Uani 1 1 d .
Zn2 Zn 0.5000 0.11826(6) 0.2500 0.0190(3) Uani 1 2 d S
O1 O 0.1842(3) 0.2209(3) 0.3759(3) 0.0252(12) Uani 1 1 d .
O2 O 0.2583(3) 0.1656(3) 0.4769(4) 0.0246(13) Uani 1 1 d .
H2 H 0.301(7) 0.143(6) 0.491(8) 0.100 Uiso 1 1 d .
O3 O 0.4800(3) 0.1114(3) 0.3916(3) 0.0232(12) Uani 1 1 d .
O4 O 0.3864(3) 0.1180(3) 0.4836(3) 0.0269(13) Uani 1 1 d .
O5 O 0.1550(3) 0.1190(3) 0.2198(4) 0.0266(13) Uani 1 1 d .
O6 O 0.0674(3) 0.0366(3) 0.2395(4) 0.0376(15) Uani 1 1 d .
H6 H 0.0000 0.037(8) 0.2500 0.100 Uiso 1 2 d S
O7 O 0.1883(3) 0.3499(3) 0.2406(4) 0.0270(13) Uani 1 1 d .
O8 O 0.0604(5) 0.0745(5) 1.0142(7) 0.099(3) Uani 1 1 d .
O1W O 0.1681(10) 0.0302(10) 0.9015(13) 0.101(6) Uani 0.50 1 d P
N1 N 0.2847(3) 0.2133(3) 0.2437(4) 0.0226(15) Uani 1 1 d .
N2 N 0.3992(3) 0.1652(3) 0.2489(4) 0.0186(14) Uani 1 1 d .
N3 N 0.3414(3) 0.2463(3) -0.0829(4) 0.0215(15) Uani 1 1 d .
N4 N 0.0604(3) 0.2321(3) 0.2432(4) 0.0196(14) Uani 1 1 d .
N5 N 0.0000 0.5058(4) 0.2500 0.021(2) Uani 1 2 d S
N6 N 0.2312(4) 0.4513(4) 0.3123(5) 0.0385(19) Uani 1 1 d .
N7 N -0.0288(6) 0.1405(6) 0.9412(8) 0.084(2) Uani 1 1 d .
C1 C 0.3459(4) 0.1985(4) 0.1977(5) 0.0184(17) Uani 1 1 d .
C2 C 0.3012(4) 0.1880(4) 0.3295(5) 0.0210(17) Uani 1 1 d .
C3 C 0.3697(4) 0.1597(4) 0.3338(5) 0.0189(16) Uani 1 1 d .
C4 C 0.2442(4) 0.1921(4) 0.3976(5) 0.0218(17) Uani 1 1 d .
C5 C 0.4148(4) 0.1272(4) 0.4089(5) 0.0196(17) Uani 1 1 d .
C6 C 0.3644(4) 0.1813(4) -0.0517(5) 0.0230(18) Uani 1 1 d .
H6A H 0.3779 0.1458 -0.0929 0.100 Uiso 1 1 calc .
C7 C 0.3685(4) 0.1657(4) 0.0375(5) 0.0268(19) Uani 1 1 d .
H7 H 0.3843 0.1196 0.0562 0.100 Uiso 1 1 calc .
C8 C 0.3499(4) 0.2164(4) 0.1015(5) 0.0233(18) Uani 1 1 d .
C9 C 0.3292(4) 0.2848(4) 0.0694(5) 0.0230(18) Uani 1 1 d .
H9 H 0.3174 0.3216 0.1097 0.100 Uiso 1 1 calc .
C10 C 0.3262(4) 0.2979(4) -0.0225(5) 0.0228(18) Uani 1 1 d .
H10 H 0.3132 0.3442 -0.0432 0.100 Uiso 1 1 calc .
C11 C 0.0000 0.2726(5) 0.2500 0.018(2) Uani 1 2 d S
C12 C 0.0380(4) 0.1621(4) 0.2444(5) 0.0223(18) Uani 1 1 d .
C13 C 0.0902(4) 0.1030(4) 0.2344(5) 0.0239(18) Uani 1 1 d .
C14 C 0.0239(4) 0.4668(4) 0.3231(5) 0.0243(18) Uani 1 1 d .
H14 H 0.0392 0.4921 0.3750 0.100 Uiso 1 1 calc .
C15 C 0.0269(4) 0.3917(4) 0.3248(5) 0.0213(17) Uani 1 1 d .
H15 H 0.0465 0.3672 0.3754 0.100 Uiso 1 1 calc .
C16 C 0.0000 0.3533(5) 0.2500 0.015(2) Uani 1 2 d S
C17 C 0.2169(4) 0.3817(5) 0.3057(6) 0.031(2) Uani 1 1 d .
H17 H 0.2298 0.3531 0.3559 0.100 Uiso 1 1 calc .
C18 C 0.2629(8) 0.4857(6) 0.3926(7) 0.077(4) Uani 1 1 d .
H18A H 0.2691 0.5369 0.3816 0.100 Uiso 1 1 calc .
H18B H 0.3098 0.4640 0.4076 0.100 Uiso 1 1 calc .
H18C H 0.2308 0.4790 0.4421 0.100 Uiso 1 1 calc .
C19 C 0.2121(7) 0.4985(6) 0.2381(10) 0.084(4) Uani 1 1 d .
H19A H 0.2257 0.5477 0.2535 0.100 Uiso 1 1 calc .
H19B H 0.1600 0.4962 0.2253 0.100 Uiso 1 1 calc .
H19C H 0.2376 0.4834 0.1855 0.100 Uiso 1 1 calc .
C20 C 0.0124(11) 0.0841(9) 0.9501(11) 0.122(6) Uani 1 1 d .
H20 H 0.0070 0.0475 0.9067 0.100 Uiso 1 1 calc .
C21 C -0.0803(8) 0.1442(6) 0.8693(9) 0.084(2) Uani 1 1 d .
H21A H -0.1081 0.1885 0.8736 0.100 Uiso 1 1 calc .
H21B H -0.1128 0.1031 0.8716 0.100 Uiso 1 1 calc .
H21C H -0.0555 0.1436 0.8131 0.100 Uiso 1 1 calc .
C22 C -0.0268(7) 0.2011(6) 1.0008(9) 0.084(2) Uani 1 1 d .
H22A H -0.0628 0.2364 0.9805 0.100 Uiso 1 1 calc .
H22B H 0.0212 0.2229 1.0013 0.100 Uiso 1 1 calc .
H22C H -0.0374 0.1852 1.0608 0.100 Uiso 1 1 calc .

loop_
_atom_site_aniso_label
_atom_site_aniso_U_11
_atom_site_aniso_U_22
_atom_site_aniso_U_33
_atom_site_aniso_U_23
_atom_site_aniso_U_13
_atom_site_aniso_U_12
Zn1 0.0136(5) 0.0272(5) 0.0220(5) 0.0038(4) 0.0035(4) 0.0014(4)
Zn2 0.0129(6) 0.0235(7) 0.0206(7) 0.000 0.0012(5) 0.000
O1 0.019(3) 0.032(3) 0.025(3) 0.003(2) 0.005(2) 0.006(2)
O2 0.023(3) 0.033(3) 0.018(3) 0.004(2) 0.005(2) 0.008(2)
O3 0.019(3) 0.027(3) 0.023(3) -0.004(2) -0.001(2) 0.000(2)
O4 0.026(3) 0.040(3) 0.014(3) 0.000(2) 0.004(2) 0.004(2)
O5 0.021(3) 0.033(3) 0.026(3) 0.003(3) 0.003(2) 0.007(2)
O6 0.026(3) 0.028(3) 0.061(4) 0.002(3) 0.020(3) 0.002(3)
O7 0.019(3) 0.029(3) 0.033(4) 0.003(3) -0.002(3) -0.004(2)
O8 0.101(7) 0.074(6) 0.121(9) 0.016(6) -0.013(7) -0.013(5)
O1W 0.091(14) 0.100(14) 0.109(16) -0.006(11) -0.031(11) -0.009(11)
N1 0.015(3) 0.025(4) 0.027(4) 0.007(3) 0.003(3) 0.000(3)
N2 0.015(3) 0.025(3) 0.016(4) -0.001(3) 0.000(3) -0.001(3)
N3 0.010(3) 0.035(4) 0.020(4) 0.001(3) 0.004(3) 0.002(3)
N4 0.014(3) 0.018(3) 0.027(4) 0.005(3) 0.006(3) 0.004(3)
N5 0.019(5) 0.019(5) 0.025(5) 0.000 0.001(4) 0.000
N6 0.035(4) 0.026(4) 0.055(5) 0.002(4) 0.011(4) -0.008(3)
N7 0.104(6) 0.055(4) 0.090(6) -0.003(4) -0.033(4) -0.002(4)
C1 0.013(4) 0.025(4) 0.017(4) -0.002(3) 0.005(3) 0.002(3)
C2 0.023(4) 0.030(4) 0.010(4) 0.010(3) 0.004(3) 0.002(3)
C3 0.018(4) 0.019(4) 0.020(4) -0.001(3) 0.000(3) 0.003(3)
C4 0.019(4) 0.027(4) 0.020(5) -0.004(3) 0.007(3) -0.001(3)
C5 0.017(4) 0.019(4) 0.023(4) -0.003(3) -0.005(3) 0.002(3)
C6 0.015(4) 0.031(5) 0.023(5) -0.001(4) 0.004(3) 0.006(3)
C7 0.019(4) 0.039(5) 0.023(5) 0.010(4) 0.004(3) 0.003(3)
C8 0.013(4) 0.040(5) 0.016(4) 0.001(4) 0.001(3) -0.002(3)
C9 0.014(4) 0.032(5) 0.022(5) 0.000(4) 0.001(3) 0.003(3)
C10 0.017(4) 0.030(4) 0.022(5) -0.010(3) 0.007(3) -0.004(3)
C11 0.010(5) 0.022(6) 0.023(6) 0.000 0.002(4) 0.000
C12 0.017(4) 0.020(4) 0.030(5) 0.002(4) 0.006(3) 0.002(3)
C13 0.017(4) 0.029(5) 0.027(5) 0.006(4) 0.009(3) 0.001(3)
C14 0.023(4) 0.026(4) 0.024(4) 0.003(3) -0.001(3) -0.004(3)
C15 0.019(4) 0.024(4) 0.021(4) 0.002(3) 0.001(3) -0.002(3)
C16 0.009(5) 0.023(6) 0.015(6) 0.000 0.008(4) 0.000
C17 0.027(5) 0.035(5) 0.031(5) 0.001(4) 0.007(4) -0.005(4)
C18 0.130(12) 0.051(7) 0.050(7) -0.013(6) 0.019(7) -0.044(7)
C19 0.073(8) 0.037(6) 0.137(12) 0.027(7) -0.054(8) -0.013(6)
C20 0.166(18) 0.101(13) 0.093(13) 0.002(10) -0.069(12) -0.026(12)
C21 0.104(6) 0.055(4) 0.090(6) -0.003(4) -0.033(4) -0.002(4)
C22 0.104(6) 0.055(4) 0.090(6) -0.003(4) -0.033(4) -0.002(4)

loop_
_atom_type_symbol
_atom_type_description
_atom_type_scat_dispersion_real
_atom_type_scat_dispersion_imag
_atom_type_scat_source
C C 0.0033 0.0016 'International Tables Vol C Tables 4.2.6.8 and 6.1.1.4'
H H 0.0000 0.0000 'International Tables Vol C Tables 4.2.6.8 and 6.1.1.4'
N N 0.0061 0.0033 'International Tables Vol C Tables 4.2.6.8 and 6.1.1.4'
O O 0.0106 0.0060 'International Tables Vol C Tables 4.2.6.8 and 6.1.1.4'
Zn Zn 0.2839 1.4301 'International Tables Vol C Tables 4.2.6.8 and 6.1.1.4'

loop_
_geom_angle_atom_site_label_1
_geom_angle_atom_site_label_2
_geom_angle_atom_site_label_3
_geom_angle
_geom_angle_site_symmetry_1
_geom_angle_site_symmetry_3
O7 Zn1 N4 100.1(2) . .
O7 Zn1 N1 94.2(2) . .
N4 Zn1 N1 158.3(2) . .
O7 Zn1 N3 89.4(2) . 7
N4 Zn1 N3 92.8(2) . 7
N1 Zn1 N3 103.6(2) . 7
O7 Zn1 O5 176.0(2) . .
N4 Zn1 O5 78.9(2) . .
N1 Zn1 O5 85.8(2) . .
N3 Zn1 O5 94.6(2) 7 .
O7 Zn1 O1 91.6(2) . .
N4 Zn1 O1 85.6(2) . .
N1 Zn1 O1 77.8(2) . .
N3 Zn1 O1 178.3(2) 7 .
O5 Zn1 O1 84.49(19) . .
N2 Zn2 N2 129.8(3) 2_655 .
N2 Zn2 N5 115.11(16) 2_655 3_545
N2 Zn2 N5 115.11(16) . 3_545
N2 Zn2 O3 101.8(2) 2_655 .
N2 Zn2 O3 81.1(2) . .
N5 Zn2 O3 86.63(13) 3_545 .
N2 Zn2 O3 81.1(2) 2_655 2_655
N2 Zn2 O3 101.8(2) . 2_655
N5 Zn2 O3 86.63(13) 3_545 2_655
O3 Zn2 O3 173.3(3) . 2_655
C4 O1 Zn1 111.3(5) . .
C4 O2 H2 122(8) . .
C5 O3 Zn2 112.5(5) . .
C13 O5 Zn1 111.3(5) . .
C13 O6 H6 109(7) . .
C17 O7 Zn1 127.3(5) . .
C1 N1 C2 103.9(6) . .
C1 N1 Zn1 142.5(5) . .
C2 N1 Zn1 111.7(4) . .
C1 N2 C3 104.1(6) . .
C1 N2 Zn2 145.7(5) . .
C3 N2 Zn2 110.1(5) . .
C10 N3 C6 118.0(7) . .
C10 N3 Zn1 123.2(5) . 7
C6 N3 Zn1 118.8(5) . 7
C11 N4 C12 106.2(6) . .
C11 N4 Zn1 142.8(5) . .
C12 N4 Zn1 110.9(4) . .
C14 N5 C14 116.2(9) 2 .
C14 N5 Zn2 121.9(4) 2 3_455
C14 N5 Zn2 121.9(4) . 3_455
C17 N6 C19 119.5(9) . .
C17 N6 C18 124.1(8) . .
C19 N6 C18 116.4(8) . .
C20 N7 C21 119.6(12) . .
C20 N7 C22 124.6(13) . .
C21 N7 C22 115.8(11) . .
N2 C1 N1 113.4(6) . .
N2 C1 C8 125.6(6) . .
N1 C1 C8 121.0(6) . .
C3 C2 N1 110.0(6) . .
C3 C2 C4 131.4(7) . .
N1 C2 C4 118.6(6) . .
C2 C3 N2 108.6(6) . .
C2 C3 C5 132.4(7) . .
N2 C3 C5 119.0(6) . .
O1 C4 O2 122.6(6) . .
O1 C4 C2 118.7(7) . .
O2 C4 C2 118.7(7) . .
O4 C5 O3 125.0(7) . .
O4 C5 C3 118.8(6) . .
O3 C5 C3 116.1(7) . .
N3 C6 C7 122.1(7) . .
N3 C6 H6A 119.0 . .
C7 C6 H6A 119.0 . .
C6 C7 C8 121.4(7) . .
C6 C7 H7 119.3 . .
C8 C7 H7 119.3 . .
C7 C8 C9 116.5(7) . .
C7 C8 C1 122.5(7) . .
C9 C8 C1 120.8(7) . .
C10 C9 C8 119.6(7) . .
C10 C9 H9 120.2 . .
C8 C9 H9 120.2 . .
N3 C10 C9 122.3(7) . .
N3 C10 H10 118.9 . .
C9 C10 H10 118.9 . .
N4 C11 N4 112.3(9) 2 .
N4 C11 C16 123.9(4) 2 .
N4 C11 C16 123.9(4) . .
N4 C12 C12 107.6(4) . 2
N4 C12 C13 120.6(6) . .
C12 C12 C13 131.7(4) 2 .
O5 C13 O6 122.9(7) . .
O5 C13 C12 118.1(7) . .
O6 C13 C12 119.0(6) . .
N5 C14 C15 123.6(7) . .
N5 C14 H14 118.2 . .
C15 C14 H14 118.2 . .
C14 C15 C16 118.7(7) . .
C14 C15 H15 120.6 . .
C16 C15 H15 120.6 . .
C15 C16 C15 118.9(9) . 2
C15 C16 C11 120.5(5) . .
C15 C16 C11 120.5(5) 2 .
O7 C17 N6 127.0(8) . .
O7 C17 H17 116.5 . .
N6 C17 H17 116.5 . .
N6 C18 H18A 109.5 . .
N6 C18 H18B 109.5 . .
H18A C18 H18B 109.5 . .
N6 C18 H18C 109.5 . .
H18A C18 H18C 109.5 . .
H18B C18 H18C 109.5 . .
N6 C19 H19A 109.5 . .
N6 C19 H19B 109.5 . .
H19A C19 H19B 109.5 . .
N6 C19 H19C 109.5 . .
H19A C19 H19C 109.5 . .
H19B C19 H19C 109.5 . .
O8 C20 N7 124.7(15) . .
O8 C20 H20 117.7 . .
N7 C20 H20 117.7 . .
N7 C21 H21A 109.5 . .
N7 C21 H21B 109.5 . .
H21A C21 H21B 109.5 . .
N7 C21 H21C 109.5 . .
H21A C21 H21C 109.5 . .
H21B C21 H21C 109.5 . .
N7 C22 H22A 109.5 . .
N7 C22 H22B 109.5 . .
H22A C22 H22B 109.5 . .
N7 C22 H22C 109.5 . .
H22A C22 H22C 109.5 . .
H22B C22 H22C 109.5 . .

loop_
_geom_bond_atom_site_label_1
_geom_bond_atom_site_label_2
_geom_bond_distance
_geom_bond_site_symmetry_2
Zn1 O7 2.072(5) .
Zn1 N4 2.074(6) .
Zn1 N1 2.100(6) .
Zn1 N3 2.130(6) 7
Zn1 O5 2.214(5) .
Zn1 O1 2.246(5) .
Zn2 N2 2.025(6) 2_655
Zn2 N2 2.025(6) .
Zn2 N5 2.061(8) 3_545
Zn2 O3 2.139(5) .
Zn2 O3 2.139(5) 2_655
O1 C4 1.244(9) .
O2 C4 1.284(9) .
O2 H2 0.90(12) .
O3 C5 1.259(8) .
O4 C5 1.246(9) .
O5 C13 1.243(8) .
O6 C13 1.290(9) .
O6 H6 1.242(5) .
O7 C17 1.223(9) .
O8 C20 1.275(17) .
N1 C1 1.354(8) .
N1 C2 1.371(9) .
N2 C1 1.353(9) .
N2 C3 1.386(9) .
N3 C10 1.335(9) .
N3 C6 1.339(9) .
N3 Zn1 2.130(6) 7
N4 C11 1.334(8) .
N4 C12 1.345(9) .
N5 C14 1.352(8) 2
N5 C14 1.352(8) .
N5 Zn2 2.061(8) 3_455
N6 C17 1.305(10) .
N6 C19 1.429(13) .
N6 C18 1.444(13) .
N7 C20 1.280(19) .
N7 C21 1.392(15) .
N7 C22 1.417(15) .
C1 C8 1.462(10) .
C2 C3 1.351(10) .
C2 C4 1.474(9) .
C3 C5 1.479(10) .
C6 C7 1.347(10) .
C6 H6A 0.9300 .
C7 C8 1.377(10) .
C7 H7 0.9300 .
C8 C9 1.387(10) .
C9 C10 1.377(10) .
C9 H9 0.9300 .
C10 H10 0.9300 .
C11 N4 1.334(8) 2
C11 C16 1.478(13) .
C12 C12 1.400(14) 2
C12 C13 1.452(10) .
C14 C15 1.377(10) .
C14 H14 0.9300 .
C15 C16 1.383(9) .
C15 H15 0.9300 .
C16 C15 1.383(9) 2
C17 H17 0.9300 .
C18 H18A 0.9600 .
C18 H18B 0.9600 .
C18 H18C 0.9600 .
C19 H19A 0.9600 .
C19 H19B 0.9600 .
C19 H19C 0.9600 .
C20 H20 0.9300 .
C21 H21A 0.9600 .
C21 H21B 0.9600 .
C21 H21C 0.9600 .
C22 H22A 0.9600 .
C22 H22B 0.9600 .
C22 H22C 0.9600 .

loop_
_geom_hbond_atom_site_label_D
_geom_hbond_atom_site_label_H
_geom_hbond_atom_site_label_A
_geom_hbond_distance_DH
_geom_hbond_distance_HA
_geom_hbond_distance_DA
_geom_hbond_angle_DHA
_geom_hbond_site_symmetry_A
O2 H2 O4 0.90(12) 1.63(12) 2.490(7) 158(12) .
O6 H6 O6 1.242(5) 1.242(5) 2.484(10) 179(14) 2
